data_7023263
loop_
_publ_author_name
'Gupta, Arvind K.'
'Nagarkar, Sanjog S.'
'Boomishankar, Ramamoorthy'

_publ_section_title
;
 Zn(II) coordination polymer of an in situ generated 4-pyridyl (4Py)
 attached bis(amido)phosphate ligand, [PO2(NH4Py)2]- showing preferential
 water uptake over aliphatic alcohols.
;
_journal_issue 30
_journal_name_full 'Dalton transactions (Cambridge, England : 2003)'
_journal_page_first 10964
_journal_page_last 10970
_journal_paper_doi 10.1039/c3dt51123e
_journal_volume 42
_journal_year 2013
_chemical_formula_sum 'C12 H17 N4 O6 P Zn'
_chemical_formula_weight 409.64
_chemical_name_systematic
; 
 ? 
;
_space_group_IT_number 61
_symmetry_cell_setting orthorhombic
_symmetry_space_group_name_Hall '-P 2ac 2ab'
_symmetry_space_group_name_H-M 'P b c a'
_atom_sites_solution_hydrogens geom
_atom_sites_solution_primary direct
_atom_sites_solution_secondary difmap
_audit_creation_method SHELXL-97
_cell_angle_alpha 90.00
_cell_angle_beta 90.00
_cell_angle_gamma 90.00
_cell_formula_units_Z 8
_cell_length_a 14.135(2)
_cell_length_b 15.420(3)
_cell_length_c 18.524(3)
_cell_measurement_reflns_used 5170
_cell_measurement_temperature 100(2)
_cell_measurement_theta_max 24.82
_cell_measurement_theta_min 2.63
_cell_volume 4037.5(12)
_computing_cell_refinement 'Bruker SAINT'
_computing_data_collection 'Bruker APEX2'
_computing_data_reduction 'Bruker SAINT'
_computing_molecular_graphics 'Bruker SHELXTL'
_computing_publication_material 'Bruker SHELXTL'
_computing_structure_refinement 'SHELXL-97 (Sheldrick, 2008)'
_computing_structure_solution 'SHELXS-97 (Sheldrick, 2008)'
_diffrn_ambient_temperature 100(2)
_diffrn_measured_fraction_theta_full 0.995
_diffrn_measured_fraction_theta_max 0.995
_diffrn_measurement_device_type 'Bruker APEX-II CCD'
_diffrn_measurement_method 'phi and omega scans'
_diffrn_radiation_source 'fine-focus sealed tube'
_diffrn_radiation_type MoK\a
_diffrn_radiation_wavelength 0.71073
_diffrn_reflns_av_R_equivalents 0.0831
_diffrn_reflns_av_sigmaI/netI 0.0435
_diffrn_reflns_limit_h_max 18
_diffrn_reflns_limit_h_min -17
_diffrn_reflns_limit_k_max 20
_diffrn_reflns_limit_k_min -20
_diffrn_reflns_limit_l_max 23
_diffrn_reflns_limit_l_min -24
_diffrn_reflns_number 46565
_diffrn_reflns_theta_full 28.28
_diffrn_reflns_theta_max 28.28
_diffrn_reflns_theta_min 4.23
_exptl_absorpt_coefficient_mu 1.326
_exptl_absorpt_correction_T_max 0.7457
_exptl_absorpt_correction_T_min 0.6730
_exptl_absorpt_correction_type multi-scan
_exptl_absorpt_process_details SADABS
_exptl_crystal_colour colorless
_exptl_crystal_density_diffrn 1.348
_exptl_crystal_density_method 'not measured'
_exptl_crystal_description prism
_exptl_crystal_F_000 1680
_exptl_crystal_size_max 0.16
_exptl_crystal_size_mid 0.10
_exptl_crystal_size_min 0.06
_refine_diff_density_max 1.335
_refine_diff_density_min -0.511
_refine_diff_density_rms 0.108
_refine_ls_extinction_method none
_refine_ls_goodness_of_fit_ref 1.102
_refine_ls_hydrogen_treatment constr
_refine_ls_matrix_type full
_refine_ls_number_parameters 215
_refine_ls_number_reflns 4988
_refine_ls_number_restraints 2
_refine_ls_restrained_S_all 1.101
_refine_ls_R_factor_all 0.0889
_refine_ls_R_factor_gt 0.0598
_refine_ls_shift/su_max 0.001
_refine_ls_shift/su_mean 0.000
_refine_ls_structure_factor_coef Fsqd
_refine_ls_weighting_details 'calc w=1/[\s^2^(Fo^2^)+(0.0664P)^2^+11.2819P] where P=(Fo^2^+2Fc^2^)/3'
_refine_ls_weighting_scheme calc
_refine_ls_wR_factor_gt 0.1557
_refine_ls_wR_factor_ref 0.1700
_reflns_number_gt 3568
_reflns_number_total 4988
_reflns_threshold_expression >2sigma(I)
_cod_data_source_file c3dt51123e.txt
_cod_data_source_block trial1
_cod_depositor_comments
;
The following automatic conversions were performed:

'_symmetry_cell_setting' value 'Orthorhombic' changed to
'orthorhombic' according to
/home/saulius/struct/CIF-dictionaries/cif_core.dic dictionary named
'cif_core.dic' version 2.4.2 from
2011-04-26.

'_refine_ls_hydrogen_treatment' value 'Constr' changed
to 'constr' according to
/home/saulius/struct/CIF-dictionaries/cif_core.dic dictionary named
'cif_core.dic' version 2.4.2 from 2011-04-26.

Automatic conversion script
Id: cif_fix_values 1891 2012-01-12 08:04:46Z andrius 
;
_cod_original_sg_symbol_H-M Pbca
_cod_database_code 7023263

loop_
_symmetry_equiv_pos_as_xyz
'x, y, z'
'x+1/2, -y+1/2, -z'
'-x, y+1/2, -z+1/2'
'-x+1/2, -y, z+1/2'
'-x, -y, -z'
'-x-1/2, y-1/2, z'
'x, -y-1/2, z-1/2'
'x-1/2, y, -z-1/2'

loop_
_atom_site_label
_atom_site_type_symbol
_atom_site_fract_x
_atom_site_fract_y
_atom_site_fract_z
_atom_site_U_iso_or_equiv
_atom_site_adp_type
_atom_site_occupancy
_atom_site_symmetry_multiplicity
_atom_site_calc_flag
_atom_site_refinement_flags
Zn1 Zn 0.66484(3) 1.03515(3) 0.35667(2) 0.02714(16) Uani 1 1 d .
P1 P 0.84368(7) 0.99551(7) 0.46069(5) 0.0251(2) Uani 1 1 d .
O1 O 0.7849(2) 0.9935(2) 0.39270(15) 0.0301(6) Uani 1 1 d .
O2 O 0.9082(2) 1.07006(19) 0.47406(16) 0.0324(7) Uani 1 1 d .
N1 N 0.9123(2) 0.9077(2) 0.4612(2) 0.0320(8) Uani 1 1 d .
H1 H 0.9704 0.9161 0.4769 0.038 Uiso 1 1 calc R
N2 N 0.7645(2) 0.9839(3) 0.52737(17) 0.0319(8) Uani 1 1 d .
H2 H 0.7049 0.9797 0.5142 0.038 Uiso 1 1 calc R
C1 C 0.5341(3) 0.9303(4) 0.4262(3) 0.0437(12) Uani 1 1 d .
H1A H 0.4769 0.8984 0.4302 0.052 Uiso 1 1 calc R
O3 O 0.5470(3) 0.9707(2) 0.36785(18) 0.0441(8) Uani 1 1 d .
O4 O 0.5871(3) 0.9279(3) 0.4779(2) 0.0629(12) Uani 1 1 d .
C11 C 0.8916(3) 0.8241(3) 0.4409(2) 0.0338(10) Uani 1 1 d .
C12 C 0.8005(4) 0.7981(3) 0.4199(4) 0.0539(15) Uani 1 1 d .
H12 H 0.7493 0.8380 0.4206 0.065 Uiso 1 1 calc R
C13 C 0.7871(4) 0.7136(3) 0.3984(3) 0.0521(14) Uani 1 1 d .
H13 H 0.7253 0.6965 0.3843 0.063 Uiso 1 1 calc R
N14 N 0.8569(3) 0.6533(2) 0.3962(2) 0.0360(9) Uani 1 1 d .
C15 C 0.9425(3) 0.6782(3) 0.4196(3) 0.0382(11) Uani 1 1 d .
H15 H 0.9921 0.6366 0.4203 0.046 Uiso 1 1 calc R
C16 C 0.9621(3) 0.7614(3) 0.4428(3) 0.0374(10) Uani 1 1 d .
H16 H 1.0235 0.7757 0.4599 0.045 Uiso 1 1 calc R
C21 C 0.7821(3) 0.9802(3) 0.6003(2) 0.0302(9) Uani 1 1 d .
C22 C 0.7069(3) 0.9693(3) 0.6486(2) 0.0377(11) Uani 1 1 d .
H22 H 0.6439 0.9649 0.6311 0.045 Uiso 1 1 calc R
C23 C 0.7249(3) 0.9649(3) 0.7216(2) 0.0383(11) Uani 1 1 d .
H23 H 0.6729 0.9577 0.7536 0.046 Uiso 1 1 calc R
N24 N 0.8115(3) 0.9703(2) 0.74969(19) 0.0310(8) Uani 1 1 d .
C25 C 0.8838(3) 0.9808(3) 0.7035(2) 0.0394(11) Uani 1 1 d .
H25 H 0.9461 0.9844 0.7226 0.047 Uiso 1 1 calc R
C26 C 0.8722(3) 0.9864(4) 0.6304(2) 0.0434(12) Uani 1 1 d .
H26 H 0.9257 0.9946 0.6001 0.052 Uiso 1 1 calc R
O1S O 0.5693(6) 0.6523(5) 0.3334(4) 0.0562(19) Uiso 0.50 1 d PU
O2S O 0.535(2) 0.700(2) 0.3695(15) 0.122(5) Uiso 0.25 1 d PU
O3S O 0.838(2) 0.750(2) 0.1332(16) 0.122(5) Uiso 0.25 1 d P
O4S O 0.941(2) 0.840(2) 0.2504(18) 0.136(10) Uiso 0.25 1 d PU
O5S O 0.710(2) 0.7344(19) 0.2356(16) 0.122(5) Uiso 0.25 1 d P
O6S O 0.9150(16) 0.7468(16) 0.2331(13) 0.100(7) Uiso 0.25 1 d PU
O7S O 1.243(2) 0.7687(17) 0.3925(16) 0.122(5) Uiso 0.25 1 d P

loop_
_atom_site_aniso_label
_atom_site_aniso_U_11
_atom_site_aniso_U_22
_atom_site_aniso_U_33
_atom_site_aniso_U_23
_atom_site_aniso_U_13
_atom_site_aniso_U_12
Zn1 0.0296(3) 0.0334(3) 0.0184(2) -0.00240(19) -0.00064(19) 0.0004(2)
P1 0.0248(5) 0.0310(5) 0.0194(5) -0.0023(4) -0.0027(4) -0.0022(4)
O1 0.0269(15) 0.0436(17) 0.0199(13) -0.0018(12) -0.0036(11) -0.0016(13)
O2 0.0301(16) 0.0326(15) 0.0345(16) -0.0005(13) -0.0071(13) -0.0043(13)
N1 0.0238(18) 0.0308(18) 0.042(2) -0.0065(16) -0.0057(16) -0.0022(14)
N2 0.0202(17) 0.056(2) 0.0194(16) -0.0021(15) -0.0035(13) -0.0024(16)
C1 0.032(2) 0.061(3) 0.038(3) 0.002(2) -0.001(2) -0.016(2)
O3 0.0401(19) 0.059(2) 0.0336(18) 0.0019(16) -0.0022(15) -0.0126(16)
O4 0.035(2) 0.109(3) 0.044(2) 0.021(2) -0.0070(17) -0.026(2)
C11 0.030(2) 0.033(2) 0.037(2) -0.0049(18) -0.0069(19) -0.0011(18)
C12 0.030(2) 0.039(3) 0.093(4) -0.017(3) -0.020(3) 0.004(2)
C13 0.035(3) 0.040(3) 0.081(4) -0.013(3) -0.018(3) -0.001(2)
N14 0.036(2) 0.0322(19) 0.040(2) -0.0047(16) -0.0078(17) 0.0006(16)
C15 0.032(2) 0.042(3) 0.041(3) -0.006(2) -0.008(2) 0.006(2)
C16 0.027(2) 0.046(3) 0.040(3) -0.007(2) -0.0106(19) 0.0015(19)
C21 0.026(2) 0.043(2) 0.0216(19) -0.0003(17) -0.0007(16) -0.0005(17)
C22 0.023(2) 0.064(3) 0.027(2) 0.002(2) -0.0011(18) -0.001(2)
C23 0.027(2) 0.061(3) 0.027(2) 0.005(2) 0.0017(18) -0.001(2)
N24 0.0282(18) 0.045(2) 0.0192(16) 0.0025(16) 0.0006(14) 0.0010(16)
C25 0.024(2) 0.072(3) 0.022(2) -0.001(2) -0.0028(17) -0.001(2)
C26 0.026(2) 0.082(4) 0.022(2) -0.001(2) 0.0027(18) -0.002(2)

loop_
_atom_type_symbol
_atom_type_description
_atom_type_scat_dispersion_real
_atom_type_scat_dispersion_imag
_atom_type_scat_source
C C 0.0033 0.0016 'International Tables Vol C Tables 4.2.6.8 and 6.1.1.4'
H H 0.0000 0.0000 'International Tables Vol C Tables 4.2.6.8 and 6.1.1.4'
N N 0.0061 0.0033 'International Tables Vol C Tables 4.2.6.8 and 6.1.1.4'
O O 0.0106 0.0060 'International Tables Vol C Tables 4.2.6.8 and 6.1.1.4'
P P 0.1023 0.0942 'International Tables Vol C Tables 4.2.6.8 and 6.1.1.4'
Zn Zn 0.2839 1.4301 'International Tables Vol C Tables 4.2.6.8 and 6.1.1.4'

loop_
_geom_angle_atom_site_label_1
_geom_angle_atom_site_label_2
_geom_angle_atom_site_label_3
_geom_angle
_geom_angle_site_symmetry_1
_geom_angle_site_symmetry_3
O1 Zn1 O3 122.92(14) . .
O1 Zn1 N14 108.23(15) . 6_765
O3 Zn1 N14 107.23(16) . 6_765
O1 Zn1 N24 100.39(14) . 4_674
O3 Zn1 N24 103.00(14) . 4_674
N14 Zn1 N24 115.30(16) 6_765 4_674
O2 P1 O1 119.48(18) . .
O2 P1 N1 105.65(18) . .
O1 P1 N1 107.99(18) . .
O2 P1 N2 111.66(18) . .
O1 P1 N2 104.21(17) . .
N1 P1 N2 107.31(19) . .
P1 O1 Zn1 139.84(19) . .
C11 N1 P1 129.5(3) . .
C11 N1 H1 115.2 . .
P1 N1 H1 115.2 . .
C21 N2 P1 127.5(3) . .
C21 N2 H2 116.3 . .
P1 N2 H2 116.3 . .
O4 C1 O3 127.0(5) . .
O4 C1 H1A 116.5 . .
O3 C1 H1A 116.5 . .
C1 O3 Zn1 117.8(3) . .
N1 C11 C16 119.5(4) . .
N1 C11 C12 122.6(4) . .
C16 C11 C12 117.9(4) . .
C13 C12 C11 118.5(5) . .
C13 C12 H12 120.8 . .
C11 C12 H12 120.8 . .
N14 C13 C12 123.9(5) . .
N14 C13 H13 118.1 . .
C12 C13 H13 118.1 . .
C15 N14 C13 116.8(4) . .
C15 N14 Zn1 121.4(3) . 6_755
C13 N14 Zn1 121.8(3) . 6_755
N14 C15 C16 123.2(4) . .
N14 C15 H15 118.4 . .
C16 C15 H15 118.4 . .
C15 C16 C11 119.7(4) . .
C15 C16 H16 120.2 . .
C11 C16 H16 120.2 . .
N2 C21 C26 123.8(4) . .
N2 C21 C22 119.8(4) . .
C26 C21 C22 116.5(4) . .
C23 C22 C21 119.6(4) . .
C23 C22 H22 120.2 . .
C21 C22 H22 120.2 . .
N24 C23 C22 123.3(4) . .
N24 C23 H23 118.3 . .
C22 C23 H23 118.3 . .
C23 N24 C25 117.3(4) . .
C23 N24 Zn1 122.3(3) . 4_675
C25 N24 Zn1 120.4(3) . 4_675
N24 C25 C26 123.2(4) . .
N24 C25 H25 118.4 . .
C26 C25 H25 118.4 . .
C25 C26 C21 120.1(4) . .
C25 C26 H26 119.9 . .
C21 C26 H26 119.9 . .

loop_
_geom_bond_atom_site_label_1
_geom_bond_atom_site_label_2
_geom_bond_distance
_geom_bond_site_symmetry_2
Zn1 O1 1.934(3) .
Zn1 O3 1.950(3) .
Zn1 N14 1.988(4) 6_765
Zn1 N24 2.011(4) 4_674
P1 O2 1.488(3) .
P1 O1 1.509(3) .
P1 N1 1.666(4) .
P1 N2 1.676(4) .
N1 C11 1.375(5) .
N1 H1 0.8800 .
N2 C21 1.374(5) .
N2 H2 0.8800 .
C1 O4 1.215(6) .
C1 O3 1.260(6) .
C1 H1A 0.9500 .
C11 C16 1.388(6) .
C11 C12 1.404(6) .
C12 C13 1.376(7) .
C12 H12 0.9500 .
C13 N14 1.356(6) .
C13 H13 0.9500 .
N14 C15 1.342(6) .
N14 Zn1 1.987(4) 6_755
C15 C16 1.382(7) .
C15 H15 0.9500 .
C16 H16 0.9500 .
C21 C26 1.395(6) .
C21 C22 1.399(6) .
C22 C23 1.378(6) .
C22 H22 0.9500 .
C23 N24 1.333(6) .
C23 H23 0.9500 .
N24 C25 1.342(6) .
N24 Zn1 2.012(4) 4_675
C25 C26 1.367(6) .
C25 H25 0.9500 .
C26 H26 0.9500 .
O1S O2S 1.11(3) .
O3S O7S 1.46(4) 8_556
O4S O6S 1.51(4) .
O7S O3S 1.46(4) 8_656

loop_
_geom_hbond_atom_site_label_D
_geom_hbond_atom_site_label_H
_geom_hbond_atom_site_label_A
_geom_hbond_distance_DH
_geom_hbond_distance_HA
_geom_hbond_distance_DA
_geom_hbond_angle_DHA
_geom_hbond_site_symmetry_A
N1 H1 O2 0.88 1.95 2.826(5) 171.3 5_776
N2 H2 O4 0.88 1.97 2.807(5) 159.5 .

loop_
_geom_torsion_atom_site_label_1
_geom_torsion_atom_site_label_2
_geom_torsion_atom_site_label_3
_geom_torsion_atom_site_label_4
_geom_torsion
_geom_torsion_site_symmetry_1
_geom_torsion_site_symmetry_4
O2 P1 O1 Zn1 -86.2(3) . .
N1 P1 O1 Zn1 153.2(3) . .
N2 P1 O1 Zn1 39.3(3) . .
O3 Zn1 O1 P1 -87.5(3) . .
N14 Zn1 O1 P1 38.3(3) 6_765 .
N24 Zn1 O1 P1 159.5(3) 4_674 .
O2 P1 N1 C11 -168.9(4) . .
O1 P1 N1 C11 -40.0(5) . .
N2 P1 N1 C11 71.8(4) . .
O2 P1 N2 C21 -50.8(4) . .
O1 P1 N2 C21 178.9(4) . .
N1 P1 N2 C21 64.5(4) . .
O4 C1 O3 Zn1 1.2(8) . .
O1 Zn1 O3 C1 37.9(4) . .
N14 Zn1 O3 C1 -88.4(4) 6_765 .
N24 Zn1 O3 C1 149.6(4) 4_674 .
P1 N1 C11 C16 177.0(4) . .
P1 N1 C11 C12 -5.0(7) . .
N1 C11 C12 C13 178.1(5) . .
C16 C11 C12 C13 -3.7(9) . .
C11 C12 C13 N14 0.0(10) . .
C12 C13 N14 C15 2.9(9) . .
C12 C13 N14 Zn1 -174.7(5) . 6_755
C13 N14 C15 C16 -2.2(7) . .
Zn1 N14 C15 C16 175.4(4) 6_755 .
N14 C15 C16 C11 -1.4(8) . .
N1 C11 C16 C15 -177.4(4) . .
C12 C11 C16 C15 4.4(7) . .
P1 N2 C21 C26 0.4(7) . .
P1 N2 C21 C22 -179.3(4) . .
N2 C21 C22 C23 179.5(5) . .
C26 C21 C22 C23 -0.3(7) . .
C21 C22 C23 N24 -0.2(8) . .
C22 C23 N24 C25 0.2(7) . .
C22 C23 N24 Zn1 179.4(4) . 4_675
C23 N24 C25 C26 0.3(8) . .
Zn1 N24 C25 C26 -178.9(4) 4_675 .
N24 C25 C26 C21 -0.8(9) . .
N2 C21 C26 C25 -179.0(5) . .
C22 C21 C26 C25 0.8(8) . .
